data_2014106
loop_
_publ_author_name
'Averkiev, Boris B.'
'Timofeeva, Tatiana V.'
'Sheremetev, Aleksey B.'
'Shatunova, Elena V.'
'Antipin, Mikhail Yu.'

_publ_section_title
;
 Difurazano[3,4-<i>b</i>:3',4'-<i>f</i>]-4,5-diaza-1,8-dioxacyclododecine
 and an acyclic analogue
;
_journal_issue 7
_journal_name_full 'Acta Crystallographica Section C'
_journal_page_first o520
_journal_page_last o523
_journal_paper_doi 10.1107/S0108270104007541
_journal_volume 60
_journal_year 2004
_chemical_formula_iupac 'C10 H16 N6 O6'
_chemical_formula_moiety 'C10 H16 N6 O6'
_chemical_formula_sum 'C10 H16 N6 O6'
_chemical_formula_weight 316.29
_chemical_name_common
;
4-[2-(2-{2-[(4-amino-1,2,5-oxadiazol-3-yl)oxy]ethoxy}ethoxy)ethoxy]-
1,2,5-oxadiazol-3-amine
;
_chemical_name_systematic
;
1,8-bis(5-aminofurazan-4-yloxy)-3,6-dioxaoctane
;
_space_group_IT_number 15
_symmetry_cell_setting monoclinic
_symmetry_space_group_name_Hall '-C 2yc'
_symmetry_space_group_name_H-M 'C 1 2/c 1'
_atom_sites_solution_hydrogens difmap
_atom_sites_solution_primary direct
_atom_sites_solution_secondary difmap
_audit_creation_method SHELXL97
_cell_angle_alpha 90.00
_cell_angle_beta 98.34(3)
_cell_angle_gamma 90.00
_cell_formula_units_Z 8
_cell_length_a 31.363(6)
_cell_length_b 6.0550(12)
_cell_length_c 15.724(3)
_cell_measurement_reflns_used 24
_cell_measurement_temperature 293(2)
_cell_measurement_theta_max 13
_cell_measurement_theta_min 11
_cell_volume 2954.5(10)
_computing_cell_refinement 'CAD-4 Software'
_computing_data_collection 'CAD-4 Software (Enraf-Nonius, 1989)'
_computing_data_reduction 'XCAD4 (Harms, 1996)'
_computing_molecular_graphics SHELXTL
_computing_publication_material SHELXTL
_computing_structure_refinement SHELXTL
_computing_structure_solution 'SHELXTL (Sheldrick, 1998)'
_diffrn_ambient_temperature 293(2)
_diffrn_measured_fraction_theta_full 0.978
_diffrn_measured_fraction_theta_max 0.978
_diffrn_measurement_device_type 'Enraf-Nonius CAD-4'
_diffrn_measurement_method \q/5/3\q
_diffrn_radiation_monochromator graphite
_diffrn_radiation_source 'fine-focus sealed tube'
_diffrn_radiation_type MoK\a
_diffrn_radiation_wavelength 0.71073
_diffrn_reflns_av_R_equivalents 0.0323
_diffrn_reflns_av_sigmaI/netI 0.0263
_diffrn_reflns_limit_h_max 36
_diffrn_reflns_limit_h_min 0
_diffrn_reflns_limit_k_max 7
_diffrn_reflns_limit_k_min 0
_diffrn_reflns_limit_l_max 18
_diffrn_reflns_limit_l_min -19
_diffrn_reflns_number 2742
_diffrn_reflns_theta_full 25.51
_diffrn_reflns_theta_max 25.51
_diffrn_reflns_theta_min 1.31
_diffrn_standards_decay_% 2.5
_diffrn_standards_interval_count 98
_diffrn_standards_number 2
_exptl_absorpt_coefficient_mu 0.118
_exptl_absorpt_correction_type none
_exptl_crystal_colour colourless
_exptl_crystal_density_diffrn 1.422
_exptl_crystal_density_meas ?
_exptl_crystal_density_method 'not measured'
_exptl_crystal_description plate
_exptl_crystal_F_000 1328
_exptl_crystal_size_max 0.4
_exptl_crystal_size_mid 0.3
_exptl_crystal_size_min 0.1
_refine_diff_density_max 0.132
_refine_diff_density_min -0.148
_refine_ls_extinction_method none
_refine_ls_goodness_of_fit_ref 0.997
_refine_ls_hydrogen_treatment refall
_refine_ls_matrix_type full
_refine_ls_number_parameters 263
_refine_ls_number_reflns 2689
_refine_ls_number_restraints 0
_refine_ls_restrained_S_all 0.997
_refine_ls_R_factor_all 0.0640
_refine_ls_R_factor_gt 0.0356
_refine_ls_shift/su_max 0.003
_refine_ls_shift/su_mean 0.000
_refine_ls_structure_factor_coef Fsqd
_refine_ls_weighting_details 'calc w = 1/[\s^2^(Fo^2^)+(0.0625P)^2^+0.8023P] where P=(Fo^2^+2Fc^2^)/3'
_refine_ls_weighting_scheme calc
_refine_ls_wR_factor_gt 0.0960
_refine_ls_wR_factor_ref 0.1092
_reflns_number_gt 1877
_reflns_number_total 2689
_reflns_threshold_expression I>2\s(I)
_cod_data_source_file bm1564.cif
_cod_data_source_block II
_cod_depositor_comments
;
The following automatic conversions were performed:
'_symmetry_cell_setting' value 'Monoclinic' changed to 'monoclinic'
according to '/home/saulius/struct/CIF-dictionaries/cif_core.dic'
dictionary named 'cif_core.dic' version 2.4.1 from 2010-06-29.

Automatic conversion script
Id: cif_fix_enum 1527 2010-12-29 10:47:43Z saulius 

The following automatic conversions were performed:

'_symmetry_cell_setting' value 'Monoclinic' changed to 'monoclinic'
according to /home/saulius/struct/CIF-dictionaries/cif_core.dic
dictionary named 'cif_core.dic' version 2.4.1 from 2010-06-29.

Automatic conversion script
Id: cif_fix_values 1715 2011-07-08 13:25:40Z adriana 

The following automatic conversions were performed:

'_exptl_crystal_density_meas' value 'not measured' was changed to '?'
- the value is perceived as not measured.

Automatic conversion script
Id: cif_fix_values 3008 2015-01-20 13:52:24Z robertas 
;
_cod_original_sg_symbol_H-M 'C 2/c'
_cod_database_code 2014106
_cod_database_fobs_code 2014106

loop_
_symmetry_equiv_pos_as_xyz
'x, y, z'
'-x, y, -z+1/2'
'x+1/2, y+1/2, z'
'-x+1/2, y+1/2, -z+1/2'
'-x, -y, -z'
'x, -y, z-1/2'
'-x+1/2, -y+1/2, -z'
'x+1/2, -y+1/2, z-1/2'

loop_
_atom_site_label
_atom_site_fract_x
_atom_site_fract_y
_atom_site_fract_z
_atom_site_U_iso_or_equiv
_atom_site_adp_type
_atom_site_calc_flag
_atom_site_refinement_flags
_atom_site_occupancy
_atom_site_disorder_assembly
_atom_site_disorder_group
_atom_site_type_symbol
O1 0.19740(4) 1.1127(2) 0.97158(7) 0.0507(3) Uani d . 1 . . O
C1 0.22406(5) 1.0840(3) 1.12314(11) 0.0458(4) Uani d . 1 . . C
N1 0.24128(6) 0.8782(3) 1.12226(14) 0.0619(5) Uani d . 1 . . N
H1B 0.2303(7) 0.795(4) 1.0797(15) 0.076(7) Uiso d . 1 . . H
H1A 0.2478(7) 0.817(4) 1.1754(15) 0.076(7) Uiso d . 1 . . H
O2 0.07060(4) 0.1731(2) 0.97335(8) 0.0556(4) Uani d . 1 . . O
C2 0.20301(5) 1.1998(3) 1.04963(11) 0.0430(4) Uani d . 1 . . C
N2 0.12744(6) -0.1970(3) 1.03077(13) 0.0633(5) Uani d . 1 . . N
H2B 0.1250(8) -0.161(4) 0.9746(17) 0.084(8) Uiso d . 1 . . H
H2A 0.1359(8) -0.322(5) 1.0472(17) 0.089(9) Uiso d . 1 . . H
O3 0.20592(5) 1.4085(2) 1.15965(9) 0.0671(4) Uani d . 1 . . O
C3 0.09335(7) -0.1334(3) 1.06773(11) 0.0527(5) Uani d . 1 . . C
N3 0.22613(5) 1.2113(2) 1.18994(10) 0.0581(4) Uani d . 1 . . N
O4 0.04648(6) -0.0890(3) 1.15384(10) 0.0854(5) Uani d . 1 . . O
C4 0.06630(6) 0.0508(3) 1.04223(11) 0.0516(5) Uani d . 1 . . C
N4 0.19181(5) 1.3947(2) 1.07096(10) 0.0565(4) Uani d . 1 . . N
O5 0.13116(4) 0.9305(2) 0.84603(8) 0.0577(4) Uani d . 1 . . O
C5 0.17042(6) 1.2388(3) 0.90513(12) 0.0494(4) Uani d . 1 . . C
N5 0.08103(7) -0.2211(3) 1.13531(11) 0.0750(6) Uani d . 1 . . N
H5B 0.1440(6) 1.281(3) 0.9285(12) 0.054(5) Uiso d . 1 . . H
H5A 0.1870(7) 1.363(4) 0.8911(13) 0.068(6) Uiso d . 1 . . H
O6 0.08103(4) 0.5458(2) 0.86325(8) 0.0567(4) Uani d . 1 . . O
C6 0.16108(7) 1.0920(4) 0.82892(12) 0.0539(5) Uani d . 1 . . C
N6 0.03811(6) 0.0802(3) 1.09374(12) 0.0700(5) Uani d . 1 . . N
H6B 0.1497(6) 1.183(3) 0.7807(13) 0.056(5) Uiso d . 1 . . H
H6A 0.1876(7) 1.030(3) 0.8164(12) 0.063(6) Uiso d . 1 . . H
C7 0.12208(7) 0.7688(3) 0.78049(12) 0.0567(5) Uani d . 1 . . C
H7B 0.1212(6) 0.835(3) 0.7243(13) 0.058(5) Uiso d . 1 . . H
H7A 0.1448(7) 0.657(4) 0.7857(13) 0.067(6) Uiso d . 1 . . H
C8 0.07933(7) 0.6664(4) 0.78572(13) 0.0602(5) Uani d . 1 . . C
H8B 0.0724(8) 0.573(4) 0.7351(15) 0.084(7) Uiso d . 1 . . H
H8A 0.0550(7) 0.779(4) 0.7816(13) 0.072(6) Uiso d . 1 . . H
C9 0.04152(6) 0.4345(4) 0.86763(15) 0.0620(5) Uani d . 1 . . C
H9B 0.0373(7) 0.312(4) 0.8233(14) 0.067(6) Uiso d . 1 . . H
H9A 0.0176(8) 0.541(4) 0.8526(15) 0.080(7) Uiso d . 1 . . H
C10 0.04009(7) 0.3519(3) 0.95580(14) 0.0583(5) Uani d . 1 . . C
H10B 0.0102(7) 0.287(4) 0.9614(13) 0.072(6) Uiso d . 1 . . H
H10A 0.0486(6) 0.468(4) 1.0001(14) 0.066(6) Uiso d . 1 . . H

loop_
_atom_site_aniso_label
_atom_site_aniso_U_11
_atom_site_aniso_U_22
_atom_site_aniso_U_33
_atom_site_aniso_U_12
_atom_site_aniso_U_13
_atom_site_aniso_U_23
O1 0.0548(7) 0.0442(7) 0.0498(7) 0.0069(6) -0.0035(5) 0.0013(6)
C1 0.0465(9) 0.0360(9) 0.0526(10) -0.0066(7) -0.0003(7) 0.0053(8)
N1 0.0789(12) 0.0383(9) 0.0626(11) 0.0067(8) -0.0096(9) 0.0061(9)
O2 0.0570(7) 0.0526(8) 0.0592(8) 0.0085(6) 0.0150(6) 0.0066(6)
C2 0.0413(9) 0.0352(9) 0.0510(10) -0.0044(7) 0.0014(7) 0.0016(8)
N2 0.0801(13) 0.0500(11) 0.0567(11) 0.0049(9) 0.0001(9) 0.0105(9)
O3 0.0940(11) 0.0436(7) 0.0596(8) 0.0083(7) -0.0027(7) -0.0053(6)
C3 0.0709(13) 0.0455(10) 0.0392(9) -0.0176(9) -0.0004(9) -0.0033(8)
N3 0.0744(11) 0.0423(8) 0.0541(9) -0.0035(8) -0.0024(8) 0.0027(7)
O4 0.1104(13) 0.0976(12) 0.0531(9) -0.0378(11) 0.0280(9) -0.0045(9)
C4 0.0575(11) 0.0542(11) 0.0434(9) -0.0177(9) 0.0079(8) -0.0090(8)
N4 0.0684(10) 0.0385(8) 0.0591(10) 0.0048(7) -0.0022(8) -0.0003(7)
O5 0.0711(9) 0.0558(8) 0.0467(7) -0.0156(7) 0.0104(6) -0.0050(6)
C5 0.0465(10) 0.0463(11) 0.0528(10) 0.0006(9) -0.0021(8) 0.0088(8)
N5 0.1068(15) 0.0697(12) 0.0474(9) -0.0275(11) 0.0079(9) 0.0026(9)
O6 0.0551(8) 0.0481(7) 0.0619(8) -0.0019(6) -0.0085(6) 0.0098(6)
C6 0.0581(11) 0.0555(11) 0.0473(11) -0.0034(10) 0.0053(9) 0.0097(9)
N6 0.0773(12) 0.0757(12) 0.0606(10) -0.0200(10) 0.0226(9) -0.0158(10)
C7 0.0784(14) 0.0471(11) 0.0431(11) 0.0055(10) 0.0040(9) -0.0015(9)
C8 0.0738(14) 0.0483(11) 0.0523(11) -0.0020(10) -0.0118(10) 0.0003(9)
C9 0.0498(11) 0.0513(12) 0.0792(14) -0.0014(10) -0.0103(10) 0.0010(11)
C10 0.0486(11) 0.0484(11) 0.0781(14) 0.0018(9) 0.0098(10) -0.0065(10)

loop_
_atom_type_symbol
_atom_type_description
_atom_type_scat_dispersion_real
_atom_type_scat_dispersion_imag
_atom_type_scat_source
C C 0.0033 0.0016 'International Tables Vol C Tables 4.2.6.8 and 6.1.1.4'
H H 0.0000 0.0000 'International Tables Vol C Tables 4.2.6.8 and 6.1.1.4'
N N 0.0061 0.0033 'International Tables Vol C Tables 4.2.6.8 and 6.1.1.4'
O O 0.0106 0.0060 'International Tables Vol C Tables 4.2.6.8 and 6.1.1.4'

loop_
_geom_angle_atom_site_label_1
_geom_angle_atom_site_label_2
_geom_angle_atom_site_label_3
_geom_angle
_geom_angle_publ_flag
C2 O1 C5 116.12(14) no
N3 C1 N1 125.45(17) no
N3 C1 C2 109.07(15) no
N1 C1 C2 125.39(18) no
C1 N1 H1B 115.2(16) no
C1 N1 H1A 113.7(15) no
H1B N1 H1A 119(2) no
C4 O2 C10 115.37(15) no
N4 C2 O1 126.94(16) no
N4 C2 C1 110.47(16) no
O1 C2 C1 122.57(15) no
C3 N2 H2B 113.2(16) no
C3 N2 H2A 111.4(17) no
H2B N2 H2A 120(2) no
N3 O3 N4 110.40(13) no
N5 C3 N2 125.9(2) no
N5 C3 C4 108.4(2) no
N2 C3 C4 125.54(18) no
C1 N3 O3 105.30(14) no
N6 O4 N5 110.59(14) no
N6 C4 O2 126.14(19) no
N6 C4 C3 111.37(18) no
O2 C4 C3 122.48(17) no
C2 N4 O3 104.75(14) no
C6 O5 C7 114.16(14) no
O1 C5 C6 106.86(16) no
O1 C5 H5B 107.5(11) no
C6 C5 H5B 112.2(11) no
O1 C5 H5A 107.3(13) no
C6 C5 H5A 109.6(12) no
H5B C5 H5A 113.1(17) no
C3 N5 O4 105.43(18) no
C8 O6 C9 111.25(15) no
O5 C6 C5 108.65(15) no
O5 C6 H6B 111.4(11) no
C5 C6 H6B 107.5(12) no
O5 C6 H6A 112.9(12) no
C5 C6 H6A 108.9(12) no
H6B C6 H6A 107.3(16) no
C4 N6 O4 104.18(18) no
O5 C7 C8 109.52(17) no
O5 C7 H7B 110.6(12) no
C8 C7 H7B 108.5(11) no
O5 C7 H7A 110.4(12) no
C8 C7 H7A 111.0(12) no
H7B C7 H7A 106.7(16) no
O6 C8 C7 109.90(16) no
O6 C8 H8B 112.4(14) no
C7 C8 H8B 106.9(14) no
O6 C8 H8A 109.5(12) no
C7 C8 H8A 112.9(12) no
H8B C8 H8A 105.1(18) no
O6 C9 C10 110.54(17) no
O6 C9 H9B 110.0(12) no
C10 C9 H9B 112.3(12) no
O6 C9 H9A 108.4(13) no
C10 C9 H9A 108.6(13) no
H9B C9 H9A 106.9(17) no
O2 C10 C9 108.83(17) no
O2 C10 H10B 106.6(12) no
C9 C10 H10B 111.0(12) no
O2 C10 H10A 107.0(12) no
C9 C10 H10A 111.8(12) no
H10B C10 H10A 111.3(17) no

loop_
_geom_bond_atom_site_label_1
_geom_bond_atom_site_label_2
_geom_bond_site_symmetry_2
_geom_bond_distance
_geom_bond_publ_flag
O1 C2 . 1.324(2) yes
O1 C5 . 1.461(2) no
C1 N3 . 1.297(2) yes
C1 N1 . 1.360(2) yes
C1 C2 . 1.429(2) yes
N1 H1B . 0.87(2) no
N1 H1A . 0.91(2) no
O2 C4 . 1.335(2) yes
O2 C10 . 1.445(2) no
C2 N4 . 1.290(2) yes
N2 C3 . 1.345(3) yes
N2 H2B . 0.90(3) no
N2 H2A . 0.83(3) no
O3 N3 . 1.402(2) yes
O3 N4 . 1.403(2) yes
C3 N5 . 1.296(2) yes
C3 C4 . 1.423(3) yes
O4 N6 . 1.393(3) yes
O4 N5 . 1.411(3) yes
C4 N6 . 1.295(2) yes
O5 C6 . 1.408(2) no
O5 C7 . 1.420(2) no
C5 C6 . 1.487(3) no
C5 H5B . 0.987(19) no
C5 H5A . 0.96(2) no
O6 C8 . 1.415(2) no
O6 C9 . 1.421(2) no
C6 H6B . 0.96(2) no
C6 H6A . 0.96(2) no
C7 C8 . 1.490(3) no
C7 H7B . 0.97(2) no
C7 H7A . 0.98(2) no
C8 H8B . 0.97(3) no
C8 H8A . 1.02(2) no
C9 C10 . 1.481(3) no
C9 H9B . 1.01(2) no
C9 H9A . 0.99(2) no
C10 H10B . 1.03(2) no
C10 H10A . 1.00(2) no

loop_
_geom_hbond_atom_site_label_D
_geom_hbond_atom_site_label_H
_geom_hbond_atom_site_label_A
_geom_hbond_site_symmetry_A
_geom_hbond_distance_DH
_geom_hbond_distance_HA
_geom_hbond_distance_DA
_geom_hbond_angle_DHA
N1 H1A N3 4_547 0.91(2) 2.25(2) 3.148(3) 169(2)
N2 H2B O5 1_545 0.90(3) 2.13(3) 3.024(2) 170(2)
N2 H2A N4 1_535 0.83(3) 2.44(3) 3.196(3) 151(2)

loop_
_geom_torsion_atom_site_label_1
_geom_torsion_atom_site_label_2
_geom_torsion_atom_site_label_3
_geom_torsion_atom_site_label_4
_geom_torsion
_geom_torsion_publ_flag
C5 O1 C2 N4 -9.3(2) no
C5 O1 C2 C1 172.18(16) no
N3 C1 C2 N4 -0.7(2) no
N1 C1 C2 N4 -177.35(17) no
N3 C1 C2 O1 178.03(15) no
N1 C1 C2 O1 1.4(3) no
N1 C1 N3 O3 177.29(17) no
C2 C1 N3 O3 0.68(19) no
N4 O3 N3 C1 -0.45(19) no
C10 O2 C4 N6 -0.8(3) no
C10 O2 C4 C3 179.10(16) no
N5 C3 C4 N6 1.1(2) no
N2 C3 C4 N6 -175.30(18) no
N5 C3 C4 O2 -178.79(16) no
N2 C3 C4 O2 4.8(3) no
O1 C2 N4 O3 -178.28(16) no
C1 C2 N4 O3 0.42(19) no
N3 O3 N4 C2 0.00(19) no
C2 O1 C5 C6 -168.47(15) no
N2 C3 N5 O4 175.28(17) no
C4 C3 N5 O4 -1.2(2) no
N6 O4 N5 C3 0.9(2) no
C7 O5 C6 C5 -175.31(16) no
O1 C5 C6 O5 73.4(2) no
O2 C4 N6 O4 179.39(16) no
C3 C4 N6 O4 -0.5(2) no
N5 O4 N6 C4 -0.2(2) no
C6 O5 C7 C8 -157.18(17) no
C9 O6 C8 C7 -176.28(17) no
O5 C7 C8 O6 -65.9(2) no
C8 O6 C9 C10 -167.23(17) no
C4 O2 C10 C9 -165.85(15) no
O6 C9 C10 O2 -69.8(2) no

loop_
_cod_related_entry_id
_cod_related_entry_database
_cod_related_entry_code
1 ChemSpider 492576
